data_7123182
loop_
_publ_author_name
'Klajn, Jan'
'Stawski, Wojciech'
'Chmielewski, Piotr Jan'
'Cybi\'nska, Joanna'
'Pawlicki, Mi\/losz'

_publ_section_title
;
 A Route to a Cyclobutane-Linked Double-Looped System via a Helical
 Macrocycle
;
_journal_name_full 'Chemical Communications'
_journal_paper_doi 10.1039/C9CC01201J
_journal_year 2019
_chemical_formula_moiety 'C34 H33 N O2'
_chemical_formula_sum 'C34 H33 N O2'
_chemical_formula_weight 487.61
_space_group_crystal_system monoclinic
_space_group_IT_number 14
_space_group_name_Hall '-P 2ybc'
_space_group_name_H-M_alt 'P 1 21/c 1'
_symmetry_space_group_name_Hall '-P 2ybc'
_symmetry_space_group_name_H-M 'P 1 21/c 1'
_atom_sites_solution_hydrogens geom
_atom_sites_solution_primary dual
_audit_creation_date 2019-03-18
_audit_creation_method
;
Olex2 1.2
(compiled 2018.05.29 svn.r3508 for OlexSys, GUI svn.r5506)
;
_audit_update_record
;
2019-03-20 deposited with the CCDC.    2019-03-22 downloaded from the CCDC.
;
_cell_angle_alpha 90
_cell_angle_beta 108.033(8)
_cell_angle_gamma 90
_cell_formula_units_Z 4
_cell_length_a 18.4682(13)
_cell_length_b 5.7331(2)
_cell_length_c 26.1392(18)
_cell_measurement_reflns_used 1745
_cell_measurement_temperature 100
_cell_measurement_theta_max 28.7950
_cell_measurement_theta_min 2.8098
_cell_volume 2631.7(3)
_computing_cell_refinement
;
CrysAlisPro, Agilent Technologies,
Version 1.171.36.28 (release 01-02-2013 CrysAlis171 .NET)
(compiled Feb  1 2013,16:14:44)
;
_computing_data_collection
;
CrysAlisPro, Agilent Technologies,
Version 1.171.36.28 (release 01-02-2013 CrysAlis171 .NET)
(compiled Feb  1 2013,16:14:44)
;
_computing_data_reduction
;
CrysAlisPro, Agilent Technologies,
Version 1.171.36.28 (release 01-02-2013 CrysAlis171 .NET)
(compiled Feb  1 2013,16:14:44)
;
_computing_molecular_graphics 'Olex2 (Dolomanov et al., 2009)'
_computing_publication_material 'Olex2 (Dolomanov et al., 2009)'
_computing_structure_refinement 'ShelXL (Sheldrick, 2015)'
_computing_structure_solution 'ShelXT (Sheldrick, 2015)'
_diffrn_ambient_temperature 100
_diffrn_detector_area_resol_mean 10.3456
_diffrn_measured_fraction_theta_full 0.996
_diffrn_measured_fraction_theta_max 0.871
_diffrn_measurement_details
;
#__ type_ start__ end____ width___ exp.time_
  1 omega  -61.00  -35.00   1.0000  200.0000
omega____ theta____ kappa____ phi______ frames
    -       15.6585 -178.0000  120.0000 26

#__ type_ start__ end____ width___ exp.time_
  2 omega  -35.00   71.00   1.0000  200.0000
omega____ theta____ kappa____ phi______ frames
    -       15.6585  -19.0000   60.0000 106

#__ type_ start__ end____ width___ exp.time_
  3 omega  -24.00   49.00   1.0000  200.0000
omega____ theta____ kappa____ phi______ frames
    -       15.6585  -77.0000    0.0000 73
;
_diffrn_measurement_device_type 'Xcalibur, Ruby'
_diffrn_measurement_method '\w scans'
_diffrn_orient_matrix_UB_11 0.0128670000
_diffrn_orient_matrix_UB_12 -0.0169834000
_diffrn_orient_matrix_UB_13 0.0282799000
_diffrn_orient_matrix_UB_21 -0.0261010000
_diffrn_orient_matrix_UB_22 0.0856229000
_diffrn_orient_matrix_UB_23 0.0029843000
_diffrn_orient_matrix_UB_31 -0.0280074000
_diffrn_orient_matrix_UB_32 -0.0876244000
_diffrn_orient_matrix_UB_33 -0.0025518000
_diffrn_radiation_monochromator graphite
_diffrn_radiation_type MoK\a
_diffrn_radiation_wavelength 0.71073
_diffrn_reflns_av_R_equivalents 0.0557
_diffrn_reflns_av_unetI/netI 0.1225
_diffrn_reflns_Laue_measured_fraction_full 0.996
_diffrn_reflns_Laue_measured_fraction_max 0.871
_diffrn_reflns_limit_h_max 22
_diffrn_reflns_limit_h_min -24
_diffrn_reflns_limit_k_max 7
_diffrn_reflns_limit_k_min -6
_diffrn_reflns_limit_l_max 35
_diffrn_reflns_limit_l_min -31
_diffrn_reflns_number 11588
_diffrn_reflns_point_group_measured_fraction_full 0.996
_diffrn_reflns_point_group_measured_fraction_max 0.871
_diffrn_reflns_theta_full 25.242
_diffrn_reflns_theta_max 28.795
_diffrn_reflns_theta_min 3.121
_diffrn_source 'Enhance (Mo) X-ray Source'
_exptl_absorpt_coefficient_mu 0.075
_exptl_absorpt_correction_T_max 0.999
_exptl_absorpt_correction_T_min 0.997
_exptl_absorpt_correction_type analytical
_exptl_absorpt_process_details
;
CrysAlisPro, Agilent Technologies,
Version 1.171.36.28 (release 01-02-2013 CrysAlis171 .NET)
(compiled Feb  1 2013,16:14:44)
Analytical numeric absorption correction using a multifaceted crystal
            model based on expressions derived by R.C. Clark & J.S. Reid.
(Clark, R. C. & Reid, J. S. (1995). Acta Cryst. A51, 887-897)
;
_exptl_crystal_colour 'clear light yellow'
_exptl_crystal_colour_lustre clear
_exptl_crystal_colour_modifier light
_exptl_crystal_colour_primary yellow
_exptl_crystal_density_diffrn 1.231
_exptl_crystal_description block
_exptl_crystal_F_000 1040
_exptl_crystal_size_max 0.2619
_exptl_crystal_size_mid 0.0957
_exptl_crystal_size_min 0.0577
_refine_diff_density_max 0.302
_refine_diff_density_min -0.320
_refine_diff_density_rms 0.058
_refine_ls_extinction_method none
_refine_ls_goodness_of_fit_ref 1.022
_refine_ls_hydrogen_treatment constr
_refine_ls_matrix_type full
_refine_ls_number_parameters 340
_refine_ls_number_reflns 5987
_refine_ls_number_restraints 0
_refine_ls_restrained_S_all 1.022
_refine_ls_R_factor_all 0.1462
_refine_ls_R_factor_gt 0.0706
_refine_ls_shift/su_max 0.000
_refine_ls_shift/su_mean 0.000
_refine_ls_structure_factor_coef Fsqd
_refine_ls_weighting_details 'w=1/[\s^2^(Fo^2^)+(0.0393P)^2^] where P=(Fo^2^+2Fc^2^)/3'
_refine_ls_weighting_scheme calc
_refine_ls_wR_factor_gt 0.1085
_refine_ls_wR_factor_ref 0.1351
_reflns_Friedel_coverage 0.000
_reflns_number_gt 3329
_reflns_number_total 5987
_reflns_threshold_expression 'I > 2\s(I)'
_cod_data_source_file c9cc01201j9.cif
_cod_data_source_block mjp_test_1
_cod_database_code 7123182
_shelx_shelxl_version_number 2018/1
_chemical_oxdiff_formula 'C11 H10 N O'
_shelx_space_group_comment
;
The symmetry employed for this shelxl refinement is uniquely defined
by the following loop, which should always be used as a source of
symmetry information in preference to the above space-group names.
They are only intended as comments.
;
_reflns_odcompleteness_completeness 99.33
_reflns_odcompleteness_iscentric 1
_reflns_odcompleteness_theta 26.32
_olex2_refinement_description
;
1. Fixed Uiso
 At 1.2 times of:
  All C(H) groups, All N(H) groups
 At 1.5 times of:
  All C(H,H,H) groups
2.a Aromatic/amide H refined with riding coordinates:
 N21(H21), C111(H111), C131(H131), C81(H81), C3(H3), C5(H5), C15(H15), C6(H6),
 C101(H101), C19(H19), C7(H7), C18(H18), C1(H1), C17(H17), C20(H20)
2.b Idealised Me refined as rotating group:
 C84(H84A,H84B,H84C), C72(H72A,H72B,H72C), C86(H86A,H86B,H86C), C73(H73A,H73B,
 H73C), C85(H85A,H85B,H85C), C71(H71A,H71B,H71C)
;
_olex2_submission_special_instructions 'No special instructions were received'

loop_
_space_group_symop_operation_xyz
'x, y, z'
'-x, y+1/2, -z+1/2'
'-x, -y, -z'
'x, -y-1/2, z-1/2'

loop_
_atom_site_label
_atom_site_type_symbol
_atom_site_fract_x
_atom_site_fract_y
_atom_site_fract_z
_atom_site_U_iso_or_equiv
_atom_site_adp_type
_atom_site_occupancy
_atom_site_site_symmetry_order
_atom_site_calc_flag
_atom_site_refinement_flags_posn
O1 O 0.42531(10) 0.7833(3) 0.84991(7) 0.0323(5) Uani 1 1 d .
O2 O 0.59116(11) 0.2484(3) 0.44480(7) 0.0362(5) Uani 1 1 d .
N21 N 0.72695(11) 0.4299(3) 0.72480(8) 0.0172(5) Uani 1 1 d .
H21 H 0.692096 0.535812 0.710427 0.021 Uiso 1 1 calc R
C4 C 0.65656(14) 0.5910(4) 0.81176(9) 0.0168(6) Uani 1 1 d .
C13 C 0.76757(13) 0.3229(4) 0.64409(10) 0.0168(6) Uani 1 1 d .
C8 C 0.71908(13) 0.4186(4) 0.81937(10) 0.0163(6) Uani 1 1 d .
C9 C 0.74820(14) 0.3553(4) 0.77793(10) 0.0177(6) Uani 1 1 d .
C82 C 0.80859(14) 0.1392(4) 0.87815(10) 0.0161(6) Uani 1 1 d .
C111 C 0.86955(13) 0.0169(4) 0.71756(10) 0.0174(6) Uani 1 1 d .
H111 H 0.902370 -0.088523 0.742053 0.021 Uiso 1 1 calc R
C14 C 0.71193(13) 0.4735(4) 0.60460(10) 0.0171(6) Uani 1 1 d .
C12 C 0.76973(14) 0.3099(4) 0.69809(10) 0.0168(6) Uani 1 1 d .
C132 C 0.87065(14) 0.0288(4) 0.66483(10) 0.0169(6) Uani 1 1 d .
C131 C 0.81899(13) 0.1814(4) 0.62928(10) 0.0177(6) Uani 1 1 d .
H131 H 0.819303 0.187908 0.593029 0.021 Uiso 1 1 calc R
C81 C 0.75031(14) 0.3069(4) 0.86849(10) 0.0187(6) Uani 1 1 d .
H81 H 0.731176 0.346071 0.897195 0.022 Uiso 1 1 calc R
C3 C 0.59869(13) 0.5533(4) 0.83498(10) 0.0184(6) Uani 1 1 d .
H3 H 0.599203 0.415040 0.855122 0.022 Uiso 1 1 calc R
C70 C 0.92833(14) -0.1123(4) 0.64582(10) 0.0183(6) Uani 1 1 d .
C5 C 0.65436(14) 0.7971(4) 0.78321(10) 0.0196(6) Uani 1 1 d .
H5 H 0.692890 0.827058 0.766984 0.024 Uiso 1 1 calc R
C10 C 0.80628(13) 0.1876(4) 0.78608(10) 0.0172(6) Uani 1 1 d .
C11 C 0.82045(13) 0.1591(4) 0.73474(10) 0.0160(6) Uani 1 1 d .
C15 C 0.67533(14) 0.3941(4) 0.55262(10) 0.0202(6) Uani 1 1 d .
H15 H 0.688342 0.245793 0.541793 0.024 Uiso 1 1 calc R
C6 C 0.59667(14) 0.9601(4) 0.77802(10) 0.0217(6) Uani 1 1 d .
H6 H 0.596584 1.100253 0.758629 0.026 Uiso 1 1 calc R
C83 C 0.83799(14) 0.0273(4) 0.93421(10) 0.0192(6) Uani 1 1 d .
C101 C 0.83672(14) 0.0809(4) 0.83648(10) 0.0176(6) Uani 1 1 d .
H101 H 0.876402 -0.030816 0.842007 0.021 Uiso 1 1 calc R
C19 C 0.69298(14) 0.6958(4) 0.61845(10) 0.0210(6) Uani 1 1 d .
H19 H 0.718326 0.756018 0.653264 0.025 Uiso 1 1 calc R
C84 C 0.77112(14) -0.0948(4) 0.94669(10) 0.0250(6) Uani 1 1 d .
H84A H 0.732315 0.020919 0.947240 0.038 Uiso 1 1 calc GR
H84B H 0.789601 -0.171365 0.981872 0.038 Uiso 1 1 calc GR
H84C H 0.748901 -0.211693 0.918911 0.038 Uiso 1 1 calc GR
C2 C 0.54075(14) 0.7138(4) 0.82910(10) 0.0203(6) Uani 1 1 d .
C7 C 0.53979(14) 0.9203(4) 0.80066(10) 0.0217(6) Uani 1 1 d .
H7 H 0.500434 1.031727 0.796997 0.026 Uiso 1 1 calc R
C72 C 0.89080(15) -0.2183(4) 0.59005(10) 0.0229(6) Uani 1 1 d .
H72A H 0.847248 -0.314115 0.590908 0.034 Uiso 1 1 calc GR
H72B H 0.927862 -0.315633 0.579992 0.034 Uiso 1 1 calc GR
H72C H 0.873307 -0.092962 0.563608 0.034 Uiso 1 1 calc GR
C86 C 0.90055(15) -0.1513(4) 0.93820(10) 0.0250(6) Uani 1 1 d .
H86A H 0.881207 -0.274119 0.911358 0.037 Uiso 1 1 calc GR
H86B H 0.916533 -0.220322 0.974273 0.037 Uiso 1 1 calc GR
H86C H 0.944173 -0.074451 0.931534 0.037 Uiso 1 1 calc GR
C18 C 0.63791(15) 0.8301(4) 0.58236(11) 0.0243(6) Uani 1 1 d .
H18 H 0.625391 0.979825 0.592703 0.029 Uiso 1 1 calc R
C16 C 0.61985(14) 0.5288(4) 0.51619(10) 0.0224(6) Uani 1 1 d .
C1 C 0.48042(15) 0.6592(5) 0.85296(10) 0.0260(6) Uani 1 1 d .
H1 H 0.484490 0.516724 0.872217 0.031 Uiso 1 1 calc R
C73 C 0.96296(14) -0.3112(4) 0.68440(10) 0.0241(6) Uani 1 1 d .
H73A H 0.992093 -0.246910 0.719472 0.036 Uiso 1 1 calc GR
H73B H 0.996840 -0.403166 0.669878 0.036 Uiso 1 1 calc GR
H73C H 0.922204 -0.411416 0.688635 0.036 Uiso 1 1 calc GR
C17 C 0.60109(15) 0.7458(4) 0.53112(11) 0.0268(7) Uani 1 1 d .
H17 H 0.563116 0.837105 0.506424 0.032 Uiso 1 1 calc R
C85 C 0.87014(15) 0.2174(4) 0.97677(10) 0.0270(7) Uani 1 1 d .
H85A H 0.912522 0.296911 0.968977 0.040 Uiso 1 1 calc GR
H85B H 0.888324 0.145661 1.012506 0.040 Uiso 1 1 calc GR
H85C H 0.830060 0.330741 0.975924 0.040 Uiso 1 1 calc GR
C71 C 0.99192(15) 0.0532(4) 0.64232(11) 0.0275(7) Uani 1 1 d .
H71A H 0.969877 0.181079 0.617515 0.041 Uiso 1 1 calc GR
H71B H 1.028443 -0.032714 0.629130 0.041 Uiso 1 1 calc GR
H71C H 1.018043 0.116840 0.678076 0.041 Uiso 1 1 calc GR
C20 C 0.57948(15) 0.4360(5) 0.46212(11) 0.0298(7) Uani 1 1 d .
H20 H 0.541132 0.531584 0.438967 0.036 Uiso 1 1 calc R

loop_
_atom_site_aniso_label
_atom_site_aniso_U_11
_atom_site_aniso_U_22
_atom_site_aniso_U_33
_atom_site_aniso_U_23
_atom_site_aniso_U_13
_atom_site_aniso_U_12
O1 0.0228(10) 0.0419(11) 0.0300(12) -0.0046(10) 0.0048(9) 0.0073(10)
O2 0.0351(12) 0.0455(12) 0.0234(12) -0.0054(10) 0.0025(10) -0.0014(10)
N21 0.0189(11) 0.0174(10) 0.0141(12) 0.0029(9) 0.0035(10) 0.0052(9)
C4 0.0170(13) 0.0183(12) 0.0120(13) -0.0020(11) -0.0003(11) -0.0001(11)
C13 0.0169(13) 0.0168(12) 0.0144(14) 0.0013(11) 0.0015(11) -0.0041(11)
C8 0.0169(13) 0.0167(12) 0.0145(14) 0.0002(11) 0.0039(11) -0.0005(11)
C9 0.0169(13) 0.0180(13) 0.0165(14) -0.0001(11) 0.0025(11) -0.0012(11)
C82 0.0153(13) 0.0171(12) 0.0138(13) -0.0010(11) 0.0015(11) -0.0013(11)
C111 0.0141(13) 0.0174(12) 0.0178(14) 0.0005(11) 0.0008(11) -0.0008(11)
C14 0.0167(13) 0.0201(13) 0.0153(14) 0.0044(11) 0.0062(11) -0.0013(11)
C12 0.0155(13) 0.0167(12) 0.0192(14) 0.0008(11) 0.0068(11) -0.0014(11)
C132 0.0182(13) 0.0153(12) 0.0165(14) -0.0016(11) 0.0041(11) -0.0024(11)
C131 0.0195(13) 0.0196(12) 0.0134(13) -0.0011(11) 0.0045(11) -0.0040(11)
C81 0.0201(13) 0.0201(12) 0.0166(14) -0.0028(11) 0.0066(12) -0.0026(12)
C3 0.0181(13) 0.0193(12) 0.0151(14) 0.0002(11) 0.0010(11) 0.0015(11)
C70 0.0194(13) 0.0197(12) 0.0152(14) -0.0002(11) 0.0044(11) 0.0004(11)
C5 0.0176(13) 0.0220(13) 0.0179(14) -0.0028(12) 0.0035(11) 0.0005(12)
C10 0.0141(12) 0.0196(13) 0.0175(14) -0.0010(11) 0.0045(11) -0.0017(11)
C11 0.0140(13) 0.0191(12) 0.0128(13) 0.0005(11) 0.0009(11) -0.0019(11)
C15 0.0182(13) 0.0243(13) 0.0192(14) 0.0026(12) 0.0075(12) 0.0003(12)
C6 0.0229(14) 0.0162(12) 0.0208(15) 0.0002(11) -0.0007(12) -0.0009(12)
C83 0.0225(14) 0.0204(13) 0.0138(14) 0.0011(11) 0.0043(12) 0.0031(12)
C101 0.0155(13) 0.0189(12) 0.0168(14) 0.0008(11) 0.0024(11) 0.0020(11)
C19 0.0218(14) 0.0236(13) 0.0183(14) 0.0056(12) 0.0073(12) -0.0003(12)
C84 0.0248(15) 0.0296(14) 0.0197(15) 0.0053(12) 0.0054(13) 0.0025(12)
C2 0.0163(13) 0.0269(14) 0.0160(14) -0.0061(12) 0.0023(11) 0.0017(12)
C7 0.0183(14) 0.0224(13) 0.0190(15) -0.0028(12) -0.0022(12) 0.0033(12)
C72 0.0281(15) 0.0223(13) 0.0184(15) -0.0023(12) 0.0074(12) 0.0027(12)
C86 0.0276(15) 0.0299(14) 0.0162(15) 0.0059(12) 0.0053(12) 0.0086(13)
C18 0.0251(15) 0.0210(13) 0.0298(17) 0.0057(13) 0.0127(13) 0.0014(12)
C16 0.0210(14) 0.0288(14) 0.0180(15) 0.0069(12) 0.0068(12) 0.0022(12)
C1 0.0230(15) 0.0341(15) 0.0189(15) -0.0053(13) 0.0035(13) 0.0030(13)
C73 0.0263(15) 0.0263(14) 0.0205(15) 0.0001(12) 0.0082(13) 0.0086(12)
C17 0.0257(15) 0.0303(15) 0.0229(16) 0.0102(13) 0.0055(13) 0.0043(13)
C85 0.0339(16) 0.0236(13) 0.0178(15) -0.0004(12) -0.0001(13) 0.0026(13)
C71 0.0240(15) 0.0275(14) 0.0345(18) -0.0062(13) 0.0143(14) -0.0021(13)
C20 0.0219(15) 0.0427(17) 0.0205(16) 0.0076(14) 0.0006(13) 0.0018(14)

loop_
_atom_type_symbol
_atom_type_description
_atom_type_scat_dispersion_real
_atom_type_scat_dispersion_imag
_atom_type_scat_source
C C 0.0033 0.0016 'International Tables Vol C Tables 4.2.6.8 and 6.1.1.4'
H H 0.0000 0.0000 'International Tables Vol C Tables 4.2.6.8 and 6.1.1.4'
N N 0.0061 0.0033 'International Tables Vol C Tables 4.2.6.8 and 6.1.1.4'
O O 0.0106 0.0060 'International Tables Vol C Tables 4.2.6.8 and 6.1.1.4'

loop_
_exptl_crystal_face_index_h
_exptl_crystal_face_index_k
_exptl_crystal_face_index_l
_exptl_crystal_face_perp_dist
_exptl_oxdiff_crystal_face_indexfrac_h
_exptl_oxdiff_crystal_face_indexfrac_k
_exptl_oxdiff_crystal_face_indexfrac_l
_exptl_oxdiff_crystal_face_x
_exptl_oxdiff_crystal_face_y
_exptl_oxdiff_crystal_face_z
9 -4 -32 0.0704 9.4258 -3.9450 -31.9611 -0.7156 -0.6792 0.1632
17 0 19 0.0342 17.0216 -0.3001 19.0117 0.7618 -0.4132 -0.4989
-18 0 -18 0.0313 -17.6263 -0.0819 -18.0515 -0.7359 0.3992 0.5469
-23 -1 -7 0.0307 -22.6643 -0.8689 -6.8966 -0.4719 0.4966 0.7285
24 2 -20 0.0448 24.2715 2.0454 -19.7224 -0.2802 -0.5172 -0.8087
-24 -1 22 0.0331 -24.3748 -1.1445 21.9737 0.3272 0.6038 0.7269
19 -1 -33 0.0490 18.5817 -0.6347 -32.5348 -0.6702 -0.6364 -0.3818
17 2 -32 0.0534 16.8347 2.1533 -32.4186 -0.7368 -0.3518 -0.5775
-9 0 -29 0.0384 -9.4084 0.1385 -28.5279 -0.9302 0.1723 0.3242
18 -3 14 0.0551 17.5080 -3.3865 13.7012 0.6703 -0.7060 -0.2286
21 -1 10 0.0289 21.4515 -0.8968 10.0690 0.5760 -0.6066 -0.5479
18 6 -5 0.0642 18.3089 5.6941 -4.6135 0.0084 -0.0041 -1.0000
-22 1 -10 0.0274 -21.7037 0.6420 -9.6393 -0.5628 0.5927 0.5762
24 3 -3 0.0427 23.8087 2.7143 -2.5022 0.1895 -0.3965 -0.8983
-25 0 0 0.0282 -24.8052 0.1377 0.2267 -0.3151 0.6599 0.6821
-8 -2 35 0.0390 -8.3313 -2.3369 35.2512 0.9294 0.1226 0.3482
26 -1 -17 0.0434 25.5513 -0.7376 -17.1777 -0.1445 -0.7813 -0.6072
14 -5 -26 0.0824 13.5139 -5.1419 -25.9445 -0.4725 -0.8704 0.1383
-20 -1 31 0.0390 -20.4449 -0.5376 30.5329 0.6095 0.5787 0.5418

loop_
_geom_angle_atom_site_label_1
_geom_angle_atom_site_label_2
_geom_angle_atom_site_label_3
_geom_angle
C12 N21 C9 108.77(19)
C3 C4 C8 120.4(2)
C5 C4 C8 121.9(2)
C5 C4 C3 117.7(2)
C12 C13 C14 121.9(2)
C131 C13 C14 122.0(2)
C131 C13 C12 116.1(2)
C9 C8 C4 122.6(2)
C81 C8 C4 120.9(2)
C81 C8 C9 116.5(2)
N21 C9 C8 129.6(2)
N21 C9 C10 109.2(2)
C8 C9 C10 121.2(2)
C81 C82 C83 118.8(2)
C101 C82 C81 118.4(2)
C101 C82 C83 122.8(2)
C132 C111 C11 120.2(2)
C15 C14 C13 120.6(2)
C15 C14 C19 117.7(2)
C19 C14 C13 121.6(2)
N21 C12 C13 129.6(2)
N21 C12 C11 108.9(2)
C13 C12 C11 121.5(2)
C111 C132 C131 118.1(2)
C111 C132 C70 121.3(2)
C131 C132 C70 120.6(2)
C13 C131 C132 124.0(2)
C8 C81 C82 123.8(2)
C2 C3 C4 121.2(2)
C72 C70 C132 111.2(2)
C72 C70 C71 108.5(2)
C73 C70 C132 111.7(2)
C73 C70 C72 107.80(19)
C73 C70 C71 109.3(2)
C71 C70 C132 108.28(19)
C4 C5 C6 121.1(2)
C9 C10 C11 106.5(2)
C101 C10 C9 120.4(2)
C101 C10 C11 133.1(2)
C111 C11 C12 120.1(2)
C111 C11 C10 133.2(2)
C12 C11 C10 106.7(2)
C14 C15 C16 121.1(2)
C7 C6 C5 120.7(2)
C82 C83 C84 108.8(2)
C82 C83 C85 109.70(19)
C86 C83 C82 112.5(2)
C86 C83 C84 108.7(2)
C86 C83 C85 108.2(2)
C85 C83 C84 108.9(2)
C82 C101 C10 119.6(2)
C18 C19 C14 121.3(2)
C3 C2 C7 120.4(2)
C3 C2 C1 118.2(2)
C7 C2 C1 121.4(2)
C6 C7 C2 119.0(2)
C19 C18 C17 120.0(2)
C15 C16 C20 120.0(2)
C17 C16 C15 120.1(2)
C17 C16 C20 119.9(2)
O1 C1 C2 124.9(3)
C16 C17 C18 119.7(2)
O2 C20 C16 125.5(3)

loop_
_geom_bond_atom_site_label_1
_geom_bond_atom_site_label_2
_geom_bond_distance
O1 C1 1.224(3)
O2 C20 1.212(3)
N21 C9 1.389(3)
N21 C12 1.388(3)
C4 C8 1.486(3)
C4 C3 1.400(3)
C4 C5 1.391(3)
C13 C14 1.487(3)
C13 C12 1.402(3)
C13 C131 1.392(3)
C8 C9 1.398(3)
C8 C81 1.390(3)
C9 C10 1.407(3)
C82 C81 1.407(3)
C82 C83 1.537(3)
C82 C101 1.385(3)
C111 C132 1.387(3)
C111 C11 1.393(3)
C14 C15 1.393(3)
C14 C19 1.399(3)
C12 C11 1.410(3)
C132 C131 1.411(3)
C132 C70 1.537(3)
C3 C2 1.384(3)
C70 C72 1.533(3)
C70 C73 1.526(3)
C70 C71 1.534(3)
C5 C6 1.392(3)
C10 C11 1.454(3)
C10 C101 1.403(3)
C15 C16 1.396(3)
C6 C7 1.375(3)
C83 C84 1.540(3)
C83 C86 1.523(3)
C83 C85 1.539(3)
C19 C18 1.387(3)
C2 C7 1.395(3)
C2 C1 1.469(3)
C18 C17 1.388(3)
C16 C17 1.380(3)
C16 C20 1.478(3)
